data_4317577
loop_
_publ_author_name
'Martin A. Bennett'
'Maria Contel'
'David C. R. Hockless'
'Lee L. Welling'
'Anthony C. Willis'

_publ_contact_author_address
;
Research School of Chemistry,
Australian National University,
Canberra, A. C. T. 0200, Australia
;
_publ_contact_author_email ' willis@rsc.anu.edu.au '
_publ_contact_author_fax ' 61 2 6125 0750 '
_publ_contact_author_name ' Anthony C. Willis '
_publ_contact_author_phone ' 61 2 6125 4109 '
_publ_section_title
;
 Bis{(2-diphenylphosphino)phenyl}mercury: A P-Donor Ligand and Precursor
 to Mixed Metal-Mercury (d8-d10) Cyclometalated Complexes Containing
 2-C6H4PPh2
;
_journal_name_full 'Inorganic Chemistry'
_journal_page_first 844
_journal_page_last 855
_journal_paper_doi 10.1021/ic010890z
_journal_volume 41
_journal_year 2002
_chemical_formula_moiety 'C36 H28 Cl2 Hg Ni P2, 2(C H2 Cl2)'
_chemical_formula_sum 'C38 H32 Cl6 Hg Ni P2'
_chemical_formula_weight 1022.63
_space_group_IT_number 61
_symmetry_cell_setting orthorhombic
_symmetry_Int_Tables_number 61
_symmetry_space_group_name_Hall '-P 2ac 2ab'
_symmetry_space_group_name_H-M 'P b c a'
_audit_creation_date 1999-03-03
_audit_creation_method 'by teXsan v1.8'
_audit_update_record
;
1998-07-28 - Report on C38 H32 Cl6 Hg2 Ni P2
            by David C. R. Hockless and Anthony C. Willis
            for Martin A. Bennett and Maria Contel
2001-07-27 - Anthony C. Willis  produces cif
2001-07-27 - passes checkcif with some warnings
;
_cell_angle_alpha 90
_cell_angle_beta 90
_cell_angle_gamma 90
_cell_formula_units_Z 4
_cell_length_a 19.455(3)
_cell_length_b 8.496(5)
_cell_length_c 22.858(3)
_cell_measurement_reflns_used 25
_cell_measurement_temperature 183.2
_cell_measurement_theta_max 54.5
_cell_measurement_theta_min 33.0
_cell_volume 3778(2)
_computing_cell_refinement 'MSC/AFC Diffractometer Control'
_computing_data_collection 'MSC/AFC Diffractometer Control'
_computing_data_reduction 'teXsan (MSC, 1992-1997)'
_computing_publication_material 'teXsan (MSC, 1992-1997)'
_computing_structure_refinement 'teXsan (MSC, 1992-1997)'
_computing_structure_solution
;
SHELXS86 (Sheldrick, 1985)
;
_diffrn_ambient_temperature 183.2
_diffrn_measurement_device_details
;
Rigaku AFC6R diffractometer with extended arm and
evacuated collimator and beam tunnel.
Data cannot be collected beyond \y 60 deg in this configuration.
;
_diffrn_measurement_device_type 'Rigaku AFC6R'
_diffrn_measurement_method \w-2\q
_diffrn_orient_matrix_UB_11 -0.03527
_diffrn_orient_matrix_UB_12 0.03846
_diffrn_orient_matrix_UB_13 -0.02844
_diffrn_orient_matrix_UB_21 -0.03094
_diffrn_orient_matrix_UB_22 0.02906
_diffrn_orient_matrix_UB_23 0.03322
_diffrn_orient_matrix_UB_31 0.02100
_diffrn_orient_matrix_UB_32 0.10738
_diffrn_orient_matrix_UB_33 0.00119
_diffrn_radiation_detector 'scintillation counter'
_diffrn_radiation_monochromator graphite
_diffrn_radiation_source 'Rigaku rotating anode'
_diffrn_radiation_type 'Cu K\a'
_diffrn_radiation_wavelength 1.5418
_diffrn_reflns_av_R_equivalents 0.00000
_diffrn_reflns_av_sigmaI/netI 0.070
_diffrn_reflns_limit_h_max 21
_diffrn_reflns_limit_h_min 0
_diffrn_reflns_limit_k_max 9
_diffrn_reflns_limit_k_min 0
_diffrn_reflns_limit_l_max 0
_diffrn_reflns_limit_l_min -25
_diffrn_reflns_number 3219
_diffrn_reflns_reduction_process 'Lp corrections applied'
_diffrn_reflns_theta_max 60.09
_diffrn_reflns_theta_min 1.93
_diffrn_standards_decay_% -3.54
_diffrn_standards_interval_count 150
_diffrn_standards_number 3
_exptl_absorpt_coefficient_mu 12.283
_exptl_absorpt_correction_T_max .293
_exptl_absorpt_correction_T_min .235
_exptl_absorpt_correction_type psi-scan
_exptl_absorpt_process_details
;
\y scans (North,Phillips & Matthews, 1968)
;
_exptl_crystal_colour red
_exptl_crystal_density_diffrn 1.798
_exptl_crystal_density_meas ?
_exptl_crystal_description needle
_exptl_crystal_F_000 2000.00
_exptl_crystal_size_max 0.40
_exptl_crystal_size_mid 0.10
_exptl_crystal_size_min 0.10
_refine_diff_density_max 0.66
_refine_diff_density_min -0.55
_refine_ls_extinction_method none
_refine_ls_goodness_of_fit_all 2.060
_refine_ls_goodness_of_fit_ref 2.304
_refine_ls_hydrogen_treatment noref
_refine_ls_matrix_type full
_refine_ls_number_constraints 0
_refine_ls_number_parameters 234
_refine_ls_number_reflns 2072
_refine_ls_number_restraints 0
_refine_ls_R_factor_all 0.0675
_refine_ls_R_factor_gt 0.0409
_refine_ls_shift/su_max 0.0560
_refine_ls_shift/su_mean 0.0110
_refine_ls_structure_factor_coef F
_refine_ls_weighting_details 'w = 1/[\s^2^(Fo) + 0.00004|Fo|^2^]'
_refine_ls_weighting_scheme sigma
_refine_ls_wR_factor_all 0.0523
_refine_ls_wR_factor_ref 0.0494
_reflns_number_gt 2072
_reflns_number_total 2806
_reflns_threshold_expression I>3.00\s(I)
_cod_data_source_file ic010890z_4.cif
_cod_data_source_block con14
_cod_depositor_comments
;
The following automatic conversions were performed:

'_exptl_crystal_density_meas' value 'not measured' was changed to '?'
- the value is perceived as not measured.

Automatic conversion script
Id: cif_fix_values 3008 2015-01-20 13:52:24Z robertas 
;
_cod_original_cell_volume 3778(3)
_cod_original_sg_symbol_H-M 'P b c a '
_cod_original_formula_sum 'C38 H32 Cl6 Hg Ni P2 '
_cod_database_code 4317577

loop_
_symmetry_equiv_pos_as_xyz
'   +x,   +y,   +z'
'1/2+x,1/2-y,   -z'
'   -x,1/2+y,1/2-z'
'1/2-x,   -y,1/2+z'
'   -x,   -y,   -z'
'1/2-x,1/2+y,   +z'
'   +x,1/2-y,1/2+z'
'1/2+x,   +y,1/2-z'

loop_
_atom_site_label
_atom_site_fract_x
_atom_site_fract_y
_atom_site_fract_z
_atom_site_U_iso_or_equiv
_atom_site_occupancy
_atom_site_refinement_flags
_atom_site_adp_type
_atom_site_calc_flag
_atom_site_calc_attached_atom
Hg(1) 0.51453(3) 0.25879(8) 0.44789(3) 0.0294(2) 0.500 . Uani d ?
Ni(1) 0.4985(9) -0.027(1) 0.5032(7) 0.028(2) 0.500 . Uani d ?
Cl(1) 0.594(1) 0.025(2) 0.546(1) 0.037(3) 0.500 . Uani d ?
Cl(2) 0.401(1) -0.078(1) 0.4590(9) 0.034(2) 0.500 . Uani d ?
Cl(3) 0.8631(2) 0.3180(4) 0.7127(1) 0.092(1) 1.000 . Uani d ?
Cl(4) 0.7320(1) 0.2504(5) 0.6586(1) 0.097(1) 1.000 . Uani d ?
P(1) 0.4367(3) 0.0995(6) 0.5681(2) 0.021(1) 0.500 . Uiso d ?
P(2) 0.5614(3) -0.1431(6) 0.4331(2) 0.017(1) 0.500 . Uiso d ?
C(1) 0.3842(4) 0.270(1) 0.5313(3) 0.039(2) 1.000 . Uani d ?
C(2) 0.4176(5) 0.366(1) 0.4917(4) 0.059(3) 1.000 . Uani d ?
C(3) 0.3826(6) 0.484(1) 0.4655(4) 0.068(4) 1.000 . Uani d ?
C(4) 0.3131(6) 0.509(1) 0.4789(4) 0.057(3) 1.000 . Uani d ?
C(5) 0.2816(4) 0.415(1) 0.5173(4) 0.051(3) 1.000 . Uani d ?
C(6) 0.3160(4) 0.293(1) 0.5442(3) 0.039(2) 1.000 . Uani d ?
C(7) 0.3851(4) -0.0130(9) 0.6099(3) 0.029(2) 1.000 . Uani d ?
C(8) 0.3885(6) -0.177(1) 0.5998(4) 0.059(3) 1.000 . Uani d ?
C(9) 0.3485(6) -0.272(1) 0.6362(4) 0.067(4) 1.000 . Uani d ?
C(10) 0.3080(4) -0.216(1) 0.6795(4) 0.051(3) 1.000 . Uani d ?
C(11) 0.3062(4) -0.056(1) 0.6886(4) 0.043(3) 1.000 . Uani d ?
C(12) 0.3448(4) 0.044(1) 0.6551(4) 0.040(2) 1.000 . Uani d ?
C(13) 0.4810(4) 0.235(1) 0.6251(3) 0.034(2) 1.000 . Uani d ?
C(14) 0.5214(4) 0.153(1) 0.6654(4) 0.048(3) 1.000 . Uani d ?
C(15) 0.5542(5) 0.232(2) 0.7088(4) 0.062(3) 1.000 . Uani d ?
C(16) 0.5477(5) 0.393(2) 0.7134(4) 0.079(4) 1.000 . Uani d ?
C(17) 0.5090(5) 0.476(1) 0.6734(5) 0.066(4) 1.000 . Uani d ?
C(18) 0.4732(4) 0.396(1) 0.6292(4) 0.053(3) 1.000 . Uani d ?
C(19) 0.8187(7) 0.284(2) 0.6480(5) 0.116(6) 1.000 . Uani d ?
H(2) 0.4648 0.3499 0.4830 0.071 0.500 . Uiso d ?
H(3) 0.4051 0.5497 0.4378 0.081 1.000 . Uiso c ?
H(4) 0.2886 0.5931 0.4608 0.069 1.000 . Uiso c ?
H(5) 0.2345 0.4324 0.5262 0.062 1.000 . Uiso c ?
H(6) 0.2930 0.2253 0.5710 0.047 1.000 . Uiso c ?
H(8) 0.4166 -0.2198 0.5698 0.070 0.500 . Uiso d ?
H(9) 0.3498 -0.3826 0.6302 0.080 1.000 . Uiso c ?
H(10) 0.2814 -0.2847 0.7030 0.061 1.000 . Uiso c ?
H(11) 0.2777 -0.0149 0.7186 0.052 1.000 . Uiso c ?
H(12) 0.3438 0.1539 0.6630 0.048 1.000 . Uiso c ?
H(14) 0.5258 0.0417 0.6624 0.057 1.000 . Uiso c ?
H(15) 0.5817 0.1757 0.7361 0.074 1.000 . Uiso c ?
H(16) 0.5701 0.4470 0.7444 0.095 1.000 . Uiso c ?
H(17) 0.5066 0.5876 0.6758 0.079 1.000 . Uiso c ?
H(18) 0.4444 0.4516 0.6027 0.064 1.000 . Uiso c ?
H(19) 0.8239 0.3728 0.6233 0.139 1.000 . Uiso c ?
H(20) 0.8380 0.1938 0.6295 0.139 1.000 . Uiso c ?

loop_
_atom_site_aniso_label
_atom_site_aniso_U_11
_atom_site_aniso_U_22
_atom_site_aniso_U_33
_atom_site_aniso_U_12
_atom_site_aniso_U_13
_atom_site_aniso_U_23
Hg(1) 0.0206(3) 0.0353(4) 0.0322(3) 0.0022(3) 0.0047(3) 0.0039(3)
Ni(1) 0.014(2) 0.049(6) 0.021(3) 0.001(5) -0.002(2) -0.001(5)
Cl(1) 0.019(4) 0.063(8) 0.030(4) -0.006(5) -0.005(3) -0.006(6)
Cl(2) 0.011(3) 0.061(8) 0.029(4) -0.009(6) 0.000(2) -0.010(6)
Cl(3) 0.085(2) 0.097(2) 0.096(2) -0.010(2) -0.010(2) 0.019(2)
Cl(4) 0.074(2) 0.149(3) 0.067(2) -0.017(2) 0.010(1) 0.017(2)
C(1) 0.026(4) 0.063(6) 0.028(4) -0.009(5) -0.004(3) 0.007(4)
C(2) 0.045(6) 0.084(8) 0.048(6) -0.020(6) -0.010(5) 0.035(6)
C(3) 0.086(8) 0.069(8) 0.047(6) -0.034(7) -0.004(6) 0.017(6)
C(4) 0.091(8) 0.047(6) 0.034(5) 0.003(6) -0.006(5) 0.006(5)
C(5) 0.043(5) 0.056(7) 0.054(6) 0.021(5) 0.013(5) 0.007(5)
C(6) 0.030(4) 0.052(6) 0.035(5) 0.005(4) -0.001(4) 0.000(4)
C(7) 0.032(4) 0.037(5) 0.019(4) 0.004(4) -0.008(3) 0.003(4)
C(8) 0.099(8) 0.047(6) 0.030(5) 0.014(6) 0.000(5) 0.000(5)
C(9) 0.12(1) 0.038(6) 0.043(6) 0.007(6) -0.008(6) 0.003(5)
C(10) 0.034(5) 0.066(8) 0.053(6) -0.008(5) -0.014(5) 0.017(5)
C(11) 0.025(5) 0.060(7) 0.046(5) 0.000(5) 0.009(4) 0.005(5)
C(12) 0.029(4) 0.046(6) 0.044(5) 0.002(4) -0.001(4) 0.001(4)
C(13) 0.017(4) 0.065(6) 0.019(4) 0.001(4) 0.001(3) -0.007(4)
C(14) 0.030(5) 0.079(7) 0.034(5) 0.002(5) -0.001(4) -0.011(5)
C(15) 0.042(6) 0.11(1) 0.031(5) 0.005(7) -0.011(4) -0.009(6)
C(16) 0.040(6) 0.15(1) 0.045(6) -0.003(8) -0.009(5) -0.046(8)
C(17) 0.046(6) 0.088(9) 0.065(7) -0.008(6) -0.001(5) -0.021(7)
C(18) 0.028(5) 0.085(8) 0.047(6) -0.004(5) 0.004(4) -0.023(5)
C(19) 0.11(1) 0.18(2) 0.060(7) -0.03(1) 0.040(7) -0.033(9)

loop_
_atom_type_symbol
_atom_type_oxidation_number
_atom_type_number_in_cell
_atom_type_scat_dispersion_real
_atom_type_scat_dispersion_imag
_atom_type_scat_source
C 0 152 0.017 0.009
;International Tables for Crystallography
(1992, Vol. C, Tables 4.2.6.8 and 6.1.1.1)
;
H 0 128 0.000 0.000
;International Tables for Crystallography
(1992, Vol. C, Table 6.1.1.2)
;
Cl 0 24 0.348 0.702
;International Tables for Crystallography
(1992, Vol. C, Tables 4.2.6.8 and 6.1.1.1)
;
Hg 0 4 -4.990 7.686
;International Tables for Crystallography
(1992, Vol. C, Tables 4.2.6.8 and 6.1.1.1)
;
Ni 0 4 -2.956 0.509
;International Tables for Crystallography
(1992, Vol. C, Tables 4.2.6.8 and 6.1.1.1)
;
P 0 8 0.283 0.434
;International Tables for Crystallography
(1992, Vol. C, Tables 4.2.6.8 and 6.1.1.1)
;

loop_
_geom_angle_atom_site_label_1
_geom_angle_atom_site_label_2
_geom_angle_atom_site_label_3
_geom_angle
_geom_angle_site_symmetry_1
_geom_angle_site_symmetry_2
_geom_angle_site_symmetry_3
_geom_angle_publ_flag
Ni(1) Hg(1) Ni(1) 2.1(8) . . 5_656 yes
Ni(1) Hg(1) C(2) 93.3(4) . . . yes
Ni(1) Hg(1) C(8) 92.5(4) . . 5_656 yes
Ni(1) Hg(1) H(2) 97.9 . . . no
Ni(1) Hg(1) H(8) 91.8 . . 5_656 no
Ni(1) Hg(1) C(2) 92.2(5) 5_656 . . yes
Ni(1) Hg(1) C(8) 93.5(5) 5_656 . 5_656 yes
Ni(1) Hg(1) H(2) 96.5 5_656 . . no
Ni(1) Hg(1) H(8) 92.4 5_656 . 5_656 no
C(2) Hg(1) C(8) 174.2(3) . . 5_656 yes
C(2) Hg(1) H(2) 13.4 . . . no
C(2) Hg(1) H(8) 165.6 . . 5_656 no
C(8) Hg(1) H(2) 163.6 5_656 . . no
C(8) Hg(1) H(8) 13.5 5_656 . 5_656 no
H(2) Hg(1) H(8) 152.2 . . 5_656 no
Hg(1) Ni(1) Hg(1) 177.9(8) . . 5_656 yes
Hg(1) Ni(1) Ni(1) 10(4) . . 5_656 yes
Hg(1) Ni(1) Cl(1) 85.8(5) . . . yes
Hg(1) Ni(1) Cl(1) 81.1(5) . . 5_656 yes
Hg(1) Ni(1) Cl(2) 93.4(6) . . . yes
Hg(1) Ni(1) Cl(2) 74.7(5) . . 5_656 yes
Hg(1) Ni(1) P(1) 86.6(4) . . . yes
Hg(1) Ni(1) P(1) 80.7(4) . . 5_656 yes
Hg(1) Ni(1) P(2) 89.8(5) . . . yes
Hg(1) Ni(1) P(2) 78.4(3) . . 5_656 yes
Hg(1) Ni(1) Ni(1) 168(5) 5_656 . 5_656 yes
Hg(1) Ni(1) Cl(1) 93.0(6) 5_656 . . yes
Hg(1) Ni(1) Cl(1) 99.9(6) 5_656 . 5_656 yes
Hg(1) Ni(1) Cl(2) 87.8(6) 5_656 . . yes
Hg(1) Ni(1) Cl(2) 104.1(7) 5_656 . 5_656 yes
Hg(1) Ni(1) P(1) 91.8(6) 5_656 . . yes
Hg(1) Ni(1) P(1) 100.9(6) 5_656 . 5_656 yes
Hg(1) Ni(1) P(2) 91.8(5) 5_656 . . yes
Hg(1) Ni(1) P(2) 99.9(6) 5_656 . 5_656 yes
Ni(1) Ni(1) Cl(1) 80(4) 5_656 . . yes
Ni(1) Ni(1) Cl(1) 86(4) 5_656 . 5_656 yes
Ni(1) Ni(1) Cl(2) 99(4) 5_656 . . yes
Ni(1) Ni(1) Cl(2) 69(4) 5_656 . 5_656 yes
Ni(1) Ni(1) P(1) 79(4) 5_656 . . yes
Ni(1) Ni(1) P(1) 88(4) 5_656 . 5_656 yes
Ni(1) Ni(1) P(2) 98(4) 5_656 . . yes
Ni(1) Ni(1) P(2) 71(4) 5_656 . 5_656 yes
Cl(1) Ni(1) Cl(1) 166.8(4) . . 5_656 yes
Cl(1) Ni(1) Cl(2) 179.2(9) . . . yes
Cl(1) Ni(1) Cl(2) 11.3(7) . . 5_656 yes
Cl(1) Ni(1) P(1) 93.8(9) . . . yes
Cl(1) Ni(1) P(1) 83.9(9) . . 5_656 yes
Cl(1) Ni(1) P(2) 86.6(9) . . . yes
Cl(1) Ni(1) P(2) 91.2(8) . . 5_656 yes
Cl(1) Ni(1) Cl(2) 12.4(6) 5_656 . . yes
Cl(1) Ni(1) Cl(2) 155.6(7) 5_656 . 5_656 yes
Cl(1) Ni(1) P(1) 83.6(9) 5_656 . . yes
Cl(1) Ni(1) P(1) 96(1) 5_656 . 5_656 yes
Cl(1) Ni(1) P(2) 95.1(9) 5_656 . . yes
Cl(1) Ni(1) P(2) 84.3(8) 5_656 . 5_656 yes
Cl(2) Ni(1) Cl(2) 168.0(4) . . 5_656 yes
Cl(2) Ni(1) P(1) 86.3(8) . . . yes
Cl(2) Ni(1) P(1) 95.8(9) . . 5_656 yes
Cl(2) Ni(1) P(2) 93.2(8) . . . yes
Cl(2) Ni(1) P(2) 88.8(8) . . 5_656 yes
Cl(2) Ni(1) P(1) 91.2(8) 5_656 . . yes
Cl(2) Ni(1) P(1) 84.2(8) 5_656 . 5_656 yes
Cl(2) Ni(1) P(2) 88.6(8) 5_656 . . yes
Cl(2) Ni(1) P(2) 87.1(8) 5_656 . 5_656 yes
P(1) Ni(1) P(1) 167.2(4) . . 5_656 yes
P(1) Ni(1) P(2) 176.3(5) . . . yes
P(1) Ni(1) P(2) 8.4(2) . . 5_656 yes
P(1) Ni(1) P(2) 9.4(2) 5_656 . . yes
P(1) Ni(1) P(2) 158.8(4) 5_656 . 5_656 yes
P(2) Ni(1) P(2) 168.2(4) . . 5_656 yes
Ni(1) Cl(1) Ni(1) 13.2(4) . . 5_656 yes
Ni(1) Cl(1) Cl(2) 106(5) . . 5_656 yes
Ni(1) Cl(1) Cl(2) 93(5) 5_656 . 5_656 yes
Ni(1) Cl(2) Ni(1) 12.0(4) . . 5_656 yes
Ni(1) Cl(2) Cl(1) 74(5) . . 5_656 yes
Ni(1) Cl(2) Cl(1) 62(5) 5_656 . 5_656 yes
Ni(1) P(1) Ni(1) 12.8(4) . . 5_656 yes
Ni(1) P(1) P(2) 113(2) . . 5_656 yes
Ni(1) P(1) C(1) 111.0(5) . . . yes
Ni(1) P(1) C(7) 115.6(4) . . . yes
Ni(1) P(1) C(13) 120.2(5) . . . yes
Ni(1) P(1) P(2) 100(1) 5_656 . 5_656 yes
Ni(1) P(1) C(1) 101.1(4) 5_656 . . yes
Ni(1) P(1) C(7) 128.1(5) 5_656 . . yes
Ni(1) P(1) C(13) 114.7(5) 5_656 . . yes
P(2) P(1) C(1) 44(1) 5_656 . . yes
P(2) P(1) C(7) 131(2) 5_656 . . yes
P(2) P(1) C(13) 54(1) 5_656 . . yes
C(1) P(1) C(7) 110.6(4) . . . yes
C(1) P(1) C(13) 94.5(4) . . . yes
C(7) P(1) C(13) 102.8(4) . . . yes
Ni(1) P(2) Ni(1) 11.8(4) . . 5_656 yes
Ni(1) P(2) P(1) 71(1) . . 5_656 yes
Ni(1) P(2) C(1) 105.9(5) . . 5_656 yes
Ni(1) P(2) C(7) 110.6(4) . . 5_656 yes
Ni(1) P(2) C(13) 118.8(6) . . 5_656 yes
Ni(1) P(2) P(1) 59(1) 5_656 . 5_656 yes
Ni(1) P(2) C(1) 113.4(5) 5_656 . 5_656 yes
Ni(1) P(2) C(7) 99.1(4) 5_656 . 5_656 yes
Ni(1) P(2) C(13) 120.7(5) 5_656 . 5_656 yes
P(1) P(2) C(1) 127(2) 5_656 . 5_656 yes
P(1) P(2) C(7) 40(1) 5_656 . 5_656 yes
P(1) P(2) C(13) 116(2) 5_656 . 5_656 yes
C(1) P(2) C(7) 109.8(4) 5_656 . 5_656 yes
C(1) P(2) C(13) 111.6(5) 5_656 . 5_656 yes
C(7) P(2) C(13) 100.0(4) 5_656 . 5_656 yes
P(1) C(1) P(2) 8.7(3) . . 5_656 yes
P(1) C(1) C(2) 118.2(7) . . . yes
P(1) C(1) C(6) 120.8(6) . . . yes
P(2) C(1) C(2) 113.1(7) 5_656 . . yes
P(2) C(1) C(6) 125.4(7) 5_656 . . yes
C(2) C(1) C(6) 121.0(9) . . . yes
Hg(1) C(2) C(1) 115.6(7) . . . yes
Hg(1) C(2) C(3) 120.6(7) . . . yes
Hg(1) C(2) H(2) 21.1 . . . no
C(1) C(2) C(3) 119.4(9) . . . yes
C(1) C(2) H(2) 120.3 . . . no
C(3) C(2) H(2) 120.3 . . . no
C(2) C(3) C(4) 120.2(9) . . . yes
C(2) C(3) H(3) 119.9 . . . no
C(4) C(3) H(3) 119.9 . . . no
C(3) C(4) C(5) 119.5(9) . . . yes
C(3) C(4) H(4) 120.2 . . . no
C(5) C(4) H(4) 120.3 . . . no
C(4) C(5) C(6) 121.5(9) . . . yes
C(4) C(5) H(5) 119.3 . . . no
C(6) C(5) H(5) 119.3 . . . no
C(1) C(6) C(5) 118.4(8) . . . yes
C(1) C(6) H(6) 120.8 . . . no
C(5) C(6) H(6) 120.8 . . . no
P(1) C(7) P(2) 8.2(3) . . 5_656 yes
P(1) C(7) C(8) 116.0(7) . . . yes
P(1) C(7) C(12) 124.2(7) . . . yes
P(2) C(7) C(8) 124.3(7) 5_656 . . yes
P(2) C(7) C(12) 116.1(6) 5_656 . . yes
C(8) C(7) C(12) 119.6(8) . . . yes
Hg(1) C(8) C(7) 114.7(7) 5_656 . . yes
Hg(1) C(8) C(9) 124.5(7) 5_656 . . yes
Hg(1) C(8) H(8) 20.7 5_656 . . no
C(7) C(8) C(9) 116.6(9) . . . yes
C(7) C(8) H(8) 121.7 . . . no
C(9) C(8) H(8) 121.7 . . . no
C(8) C(9) C(10) 124(1) . . . yes
C(8) C(9) H(9) 118.2 . . . no
C(10) C(9) H(9) 118.2 . . . no
C(9) C(10) C(11) 118.5(9) . . . yes
C(9) C(10) H(10) 120.8 . . . no
C(11) C(10) H(10) 120.7 . . . no
C(10) C(11) C(12) 121.1(9) . . . yes
C(10) C(11) H(11) 119.5 . . . no
C(12) C(11) H(11) 119.5 . . . no
C(7) C(12) C(11) 120.6(8) . . . yes
C(7) C(12) H(12) 119.7 . . . no
C(11) C(12) H(12) 119.7 . . . no
P(1) C(13) P(2) 9.9(2) . . 5_656 yes
P(1) C(13) C(14) 113.1(7) . . . yes
P(1) C(13) C(18) 125.9(7) . . . yes
P(2) C(13) C(14) 122.7(7) 5_656 . . yes
P(2) C(13) C(18) 116.4(7) 5_656 . . yes
C(14) C(13) C(18) 121.0(8) . . . yes
C(13) C(14) C(15) 120(1) . . . yes
C(13) C(14) H(14) 120.1 . . . no
C(15) C(14) H(14) 120.1 . . . no
C(14) C(15) C(16) 120(1) . . . yes
C(14) C(15) H(15) 119.9 . . . no
C(16) C(15) H(15) 119.9 . . . no
C(15) C(16) C(17) 121(1) . . . yes
C(15) C(16) H(16) 119.7 . . . no
C(17) C(16) H(16) 119.8 . . . no
C(16) C(17) C(18) 120(1) . . . yes
C(16) C(17) H(17) 119.9 . . . no
C(18) C(17) H(17) 120.0 . . . no
C(13) C(18) C(17) 118.3(9) . . . yes
C(13) C(18) H(18) 120.9 . . . no
C(17) C(18) H(18) 120.8 . . . no
Cl(3) C(19) Cl(4) 113.2(6) . . . yes
Cl(3) C(19) H(19) 108.6 . . . no
Cl(3) C(19) H(20) 108.5 . . . no
Cl(4) C(19) H(19) 108.5 . . . no
Cl(4) C(19) H(20) 108.5 . . . no
H(19) C(19) H(20) 109.5 . . . no

loop_
_geom_bond_atom_site_label_1
_geom_bond_atom_site_label_2
_geom_bond_distance
_geom_bond_site_symmetry_1
_geom_bond_site_symmetry_2
_geom_bond_publ_flag
Hg(1) Ni(1) 2.756(8) . . yes
Hg(1) Ni(1) 2.277(8) . 5_656 no
Hg(1) C(2) 2.32(1) . . yes
Hg(1) C(8) 2.29(1) . 5_656 yes
Hg(1) H(2) 1.48 . . no
Hg(1) H(8) 1.44 . 5_656 no
Ni(1) Ni(1) 0.49(2) . 5_656 no
Ni(1) Cl(1) 2.13(3) . . yes
Ni(1) Cl(1) 2.11(3) . 5_656 no
Ni(1) Cl(2) 2.19(3) . . yes
Ni(1) Cl(2) 2.31(2) . 5_656 no
Ni(1) P(1) 2.19(2) . . yes
Ni(1) P(1) 2.15(2) . 5_656 yes
Ni(1) P(2) 2.25(2) . . yes
Ni(1) P(2) 2.36(2) . 5_656 yes
Cl(1) Cl(2) 0.47(2) . 5_656 no
Cl(3) C(19) 1.74(1) . . yes
Cl(4) C(19) 1.73(1) . . yes
P(1) P(2) 0.373(7) . 5_656 no
P(1) C(1) 1.96(1) . . yes
P(1) C(7) 1.684(9) . . yes
P(1) C(13) 1.942(9) . . yes
P(2) C(1) 1.719(9) . 5_656 yes
P(2) C(7) 1.951(9) . 5_656 yes
P(2) C(13) 1.750(8) . 5_656 yes
C(1) C(2) 1.38(1) . . yes
C(1) C(6) 1.37(1) . . yes
C(2) C(3) 1.35(1) . . yes
C(2) H(2) 0.95 . . no
C(3) C(4) 1.40(1) . . yes
C(3) H(3) 0.95 . . no
C(4) C(5) 1.34(1) . . yes
C(4) H(4) 0.95 . . no
C(5) C(6) 1.38(1) . . yes
C(5) H(5) 0.95 . . no
C(6) H(6) 0.95 . . no
C(7) C(8) 1.41(1) . . yes
C(7) C(12) 1.39(1) . . yes
C(8) C(9) 1.40(1) . . yes
C(8) H(8) 0.95 . . no
C(9) C(10) 1.35(1) . . yes
C(9) H(9) 0.95 . . no
C(10) C(11) 1.37(1) . . yes
C(10) H(10) 0.95 . . no
C(11) C(12) 1.37(1) . . yes
C(11) H(11) 0.95 . . no
C(12) H(12) 0.95 . . no
C(13) C(14) 1.40(1) . . yes
C(13) C(18) 1.38(1) . . yes
C(14) C(15) 1.36(1) . . yes
C(14) H(14) 0.95 . . no
C(15) C(16) 1.38(2) . . yes
C(15) H(15) 0.95 . . no
C(16) C(17) 1.38(1) . . yes
C(16) H(16) 0.95 . . no
C(17) C(18) 1.40(1) . . yes
C(17) H(17) 0.95 . . no
C(18) H(18) 0.95 . . no
C(19) H(19) 0.95 . . no
C(19) H(20) 0.95 . . no

loop_
_geom_contact_atom_site_label_1
_geom_contact_atom_site_label_2
_geom_contact_distance
_geom_contact_site_symmetry_1
_geom_contact_site_symmetry_2
_geom_contact_publ_flag
Hg(1) C(18) 3.43(1) . 5_666 no
Hg(1) C(3) 3.56(1) . 5_666 no
Cl(1) C(19) 3.55(2) . 6_645 no

loop_
_geom_torsion_atom_site_label_1
_geom_torsion_atom_site_label_2
_geom_torsion_atom_site_label_3
_geom_torsion_atom_site_label_4
_geom_torsion_site_symmetry_1
_geom_torsion_site_symmetry_2
_geom_torsion_site_symmetry_3
_geom_torsion_site_symmetry_4
_geom_torsion
_geom_torsion_publ_flag
Hg(1) Ni(1) Hg(1) Ni(1) . . 5_656 5_656 0.0000 no
Hg(1) Ni(1) Hg(1) C(2) . . 5_656 5_656 -120.6(2) no
Hg(1) Ni(1) Hg(1) C(8) . . 5_656 . 59.7(2) no
Hg(1) Ni(1) Ni(1) Hg(1) . . 5_656 5_656 -180.0000 no
Hg(1) Ni(1) Ni(1) Cl(1) . . 5_656 . -122.9(2) no
Hg(1) Ni(1) Ni(1) Cl(1) . . 5_656 5_656 57.1(2) no
Hg(1) Ni(1) Ni(1) Cl(2) . . 5_656 . 56.8(2) no
Hg(1) Ni(1) Ni(1) Cl(2) . . 5_656 5_656 -123.2(2) no
Hg(1) Ni(1) Ni(1) P(1) . . 5_656 . 141.3(2) no
Hg(1) Ni(1) Ni(1) P(1) . . 5_656 5_656 -38.7(2) no
Hg(1) Ni(1) Ni(1) P(2) . . 5_656 . -37.6(2) no
Hg(1) Ni(1) Ni(1) P(2) . . 5_656 5_656 142.4(2) no
Hg(1) Ni(1) Cl(1) Ni(1) . . . 5_656 8(4) no
Hg(1) Ni(1) Cl(1) Cl(2) . . . 5_656 10(6) no
Hg(1) Ni(1) Cl(1) Ni(1) . . 5_656 5_656 -8(4) no
Hg(1) Ni(1) Cl(1) Cl(2) . . 5_656 . 170(5) no
Hg(1) Ni(1) Cl(2) Ni(1) . . . 5_656 -8(4) no
Hg(1) Ni(1) Cl(2) Cl(1) . . . 5_656 -10(5) no
Hg(1) Ni(1) Cl(2) Ni(1) . . 5_656 5_656 8(4) no
Hg(1) Ni(1) Cl(2) Cl(1) . . 5_656 . -170(6) no
Hg(1) Ni(1) P(1) Ni(1) . . . 5_656 -6(4) no
Hg(1) Ni(1) P(1) P(2) . . . 5_656 -13(2) no
Hg(1) Ni(1) P(1) C(1) . . . . 34.6(6) no
Hg(1) Ni(1) P(1) C(7) . . . . 161.7(4) no
Hg(1) Ni(1) P(1) C(13) . . . . -74.1(6) no
Hg(1) Ni(1) P(1) Ni(1) . . 5_656 5_656 6(4) no
Hg(1) Ni(1) P(1) P(2) . . 5_656 . -167(2) no
Hg(1) Ni(1) P(1) C(1) . . 5_656 5_656 147.8(4) no
Hg(1) Ni(1) P(1) C(7) . . 5_656 5_656 20.2(8) no
Hg(1) Ni(1) P(1) C(13) . . 5_656 5_656 -111.9(4) no
Hg(1) Ni(1) P(2) Ni(1) . . . 5_656 6(4) no
Hg(1) Ni(1) P(2) P(1) . . . 5_656 13(2) no
Hg(1) Ni(1) P(2) C(1) . . . 5_656 137.0(5) no
Hg(1) Ni(1) P(2) C(7) . . . 5_656 18.1(6) no
Hg(1) Ni(1) P(2) C(13) . . . 5_656 -96.6(5) no
Hg(1) Ni(1) P(2) Ni(1) . . 5_656 5_656 -6(4) no
Hg(1) Ni(1) P(2) P(1) . . 5_656 . 166(2) no
Hg(1) Ni(1) P(2) C(1) . . 5_656 . 46.2(6) no
Hg(1) Ni(1) P(2) C(7) . . 5_656 . 162.4(3) no
Hg(1) Ni(1) P(2) C(13) . . 5_656 . -90.2(5) no
Hg(1) Ni(1) Hg(1) Ni(1) . 5_656 5_656 . 0.0000 no
Hg(1) Ni(1) Hg(1) C(2) . 5_656 5_656 5_656 59.5(2) no
Hg(1) Ni(1) Hg(1) C(8) . 5_656 5_656 . -120.4(2) no
Hg(1) Ni(1) Ni(1) Hg(1) . 5_656 . 5_656 180.0000 no
Hg(1) Ni(1) Ni(1) Cl(1) . 5_656 . . 122.9(2) no
Hg(1) Ni(1) Ni(1) Cl(1) . 5_656 . 5_656 -57.1(2) no
Hg(1) Ni(1) Ni(1) Cl(2) . 5_656 . . -56.8(2) no
Hg(1) Ni(1) Ni(1) Cl(2) . 5_656 . 5_656 123.2(2) no
Hg(1) Ni(1) Ni(1) P(1) . 5_656 . . -141.3(2) no
Hg(1) Ni(1) Ni(1) P(1) . 5_656 . 5_656 38.7(2) no
Hg(1) Ni(1) Ni(1) P(2) . 5_656 . . 37.6(2) no
Hg(1) Ni(1) Ni(1) P(2) . 5_656 . 5_656 -142.4(2) no
Hg(1) Ni(1) Cl(1) Ni(1) . 5_656 . . -170(5) no
Hg(1) Ni(1) Cl(1) Cl(2) . 5_656 . 5_656 11(6) no
Hg(1) Ni(1) Cl(1) Ni(1) . 5_656 5_656 . 170(5) no
Hg(1) Ni(1) Cl(1) Cl(2) . 5_656 5_656 . 169(6) no
Hg(1) Ni(1) Cl(2) Ni(1) . 5_656 . . 170(5) no
Hg(1) Ni(1) Cl(2) Cl(1) . 5_656 . 5_656 -12(6) no
Hg(1) Ni(1) Cl(2) Ni(1) . 5_656 5_656 . -170(5) no
Hg(1) Ni(1) Cl(2) Cl(1) . 5_656 5_656 . -169(5) no
Hg(1) Ni(1) P(1) Ni(1) . 5_656 . . 173(5) no
Hg(1) Ni(1) P(1) P(2) . 5_656 . 5_656 -14(2) no
Hg(1) Ni(1) P(1) C(1) . 5_656 . . 30.9(7) no
Hg(1) Ni(1) P(1) C(7) . 5_656 . . 158.4(5) no
Hg(1) Ni(1) P(1) C(13) . 5_656 . . -69.4(7) no
Hg(1) Ni(1) P(1) Ni(1) . 5_656 5_656 . -173(5) no
Hg(1) Ni(1) P(1) P(2) . 5_656 5_656 . -165(2) no
Hg(1) Ni(1) P(1) C(1) . 5_656 5_656 5_656 146.7(5) no
Hg(1) Ni(1) P(1) C(7) . 5_656 5_656 5_656 19.6(8) no
Hg(1) Ni(1) P(1) C(13) . 5_656 5_656 5_656 -104.6(5) no
Hg(1) Ni(1) P(2) Ni(1) . 5_656 . . -173(5) no
Hg(1) Ni(1) P(2) P(1) . 5_656 . 5_656 15(2) no
Hg(1) Ni(1) P(2) C(1) . 5_656 . 5_656 135.0(5) no
Hg(1) Ni(1) P(2) C(7) . 5_656 . 5_656 18.8(6) no
Hg(1) Ni(1) P(2) C(13) . 5_656 . 5_656 -88.6(7) no
Hg(1) Ni(1) P(2) Ni(1) . 5_656 5_656 . 173(5) no
Hg(1) Ni(1) P(2) P(1) . 5_656 5_656 . 166(2) no
Hg(1) Ni(1) P(2) C(1) . 5_656 5_656 . 41.8(6) no
Hg(1) Ni(1) P(2) C(7) . 5_656 5_656 . 160.7(4) no
Hg(1) Ni(1) P(2) C(13) . 5_656 5_656 . -84.6(7) no
Hg(1) C(2) C(1) P(1) . . . . 22.8(9) no
Hg(1) C(2) C(1) P(2) . . . 5_656 30.7(9) no
Hg(1) C(2) C(1) C(6) . . . . -156.6(7) no
Hg(1) C(2) C(3) C(4) . . . . 156.3(8) no
Hg(1) C(8) C(7) P(1) . 5_656 5_656 5_656 -19.1(9) no
Hg(1) C(8) C(7) P(2) . 5_656 5_656 . -20(1) no
Hg(1) C(8) C(7) C(12) . 5_656 5_656 5_656 156.3(6) no
Hg(1) C(8) C(9) C(10) . 5_656 5_656 5_656 -155.3(8) no
Ni(1) Hg(1) Ni(1) Hg(1) . . 5_656 5_656 0.0000 no
Ni(1) Hg(1) Ni(1) Cl(1) . . 5_656 . 121.7(2) no
Ni(1) Hg(1) Ni(1) Cl(1) . . 5_656 5_656 -56.1(2) no
Ni(1) Hg(1) Ni(1) Cl(2) . . 5_656 . -53.8(2) no
Ni(1) Hg(1) Ni(1) Cl(2) . . 5_656 5_656 124.1(2) no
Ni(1) Hg(1) Ni(1) P(1) . . 5_656 . -140.4(2) no
Ni(1) Hg(1) Ni(1) P(1) . . 5_656 5_656 37.9(2) no
Ni(1) Hg(1) Ni(1) P(2) . . 5_656 . 35.7(2) no
Ni(1) Hg(1) Ni(1) P(2) . . 5_656 5_656 -142.8(2) no
Ni(1) Hg(1) C(2) C(1) . . . . 2.7(8) no
Ni(1) Hg(1) C(2) C(3) . . . . -153.7(9) no
Ni(1) Hg(1) C(8) C(7) . . 5_656 5_656 27.4(7) no
Ni(1) Hg(1) C(8) C(9) . . 5_656 5_656 -176.7(9) no
Ni(1) Hg(1) Ni(1) Hg(1) . 5_656 5_656 . 0.0000 no
Ni(1) Hg(1) Ni(1) Cl(1) . 5_656 5_656 . -122.0(2) no
Ni(1) Hg(1) Ni(1) Cl(1) . 5_656 5_656 5_656 56.2(2) no
Ni(1) Hg(1) Ni(1) Cl(2) . 5_656 5_656 . 54.2(2) no
Ni(1) Hg(1) Ni(1) Cl(2) . 5_656 5_656 5_656 -124.0(2) no
Ni(1) Hg(1) Ni(1) P(1) . 5_656 5_656 . 140.7(2) no
Ni(1) Hg(1) Ni(1) P(1) . 5_656 5_656 5_656 -38.0(2) no
Ni(1) Hg(1) Ni(1) P(2) . 5_656 5_656 . -36.0(2) no
Ni(1) Hg(1) Ni(1) P(2) . 5_656 5_656 5_656 142.8(2) no
Ni(1) Hg(1) C(2) C(1) . 5_656 5_656 5_656 -0.9(8) no
Ni(1) Hg(1) C(2) C(3) . 5_656 5_656 5_656 155.5(9) no
Ni(1) Hg(1) C(8) C(7) . 5_656 . . -29.2(8) no
Ni(1) Hg(1) C(8) C(9) . 5_656 . . 174.9(9) no
Ni(1) Ni(1) Hg(1) C(2) . 5_656 . . 120.6(2) no
Ni(1) Ni(1) Hg(1) C(8) . 5_656 . 5_656 -59.7(2) no
Ni(1) Ni(1) Hg(1) C(2) . 5_656 5_656 5_656 59.5(2) no
Ni(1) Ni(1) Hg(1) C(8) . 5_656 5_656 . -120.4(2) no
Ni(1) Ni(1) Cl(1) Cl(2) . 5_656 . 5_656 -179(7) no
Ni(1) Ni(1) Cl(1) Cl(2) . 5_656 5_656 . -1(7) no
Ni(1) Ni(1) Cl(2) Cl(1) . 5_656 . 5_656 178(7) no
Ni(1) Ni(1) Cl(2) Cl(1) . 5_656 5_656 . 1(7) no
Ni(1) Ni(1) P(1) P(2) . 5_656 . 5_656 173(4) no
Ni(1) Ni(1) P(1) C(1) . 5_656 . . -142(4) no
Ni(1) Ni(1) P(1) C(7) . 5_656 . . -14(4) no
Ni(1) Ni(1) P(1) C(13) . 5_656 . . 118(4) no
Ni(1) Ni(1) P(1) P(2) . 5_656 5_656 . 7(5) no
Ni(1) Ni(1) P(1) C(1) . 5_656 5_656 5_656 -41(4) no
Ni(1) Ni(1) P(1) C(7) . 5_656 5_656 5_656 -168(4) no
Ni(1) Ni(1) P(1) C(13) . 5_656 5_656 5_656 68(4) no
Ni(1) Ni(1) P(2) P(1) . 5_656 . 5_656 -172(5) no
Ni(1) Ni(1) P(2) C(1) . 5_656 . 5_656 -52(4) no
Ni(1) Ni(1) P(2) C(7) . 5_656 . 5_656 -168(4) no
Ni(1) Ni(1) P(2) C(13) . 5_656 . 5_656 84(4) no
Ni(1) Ni(1) P(2) P(1) . 5_656 5_656 . -7(4) no
Ni(1) Ni(1) P(2) C(1) . 5_656 5_656 . -131(4) no
Ni(1) Ni(1) P(2) C(7) . 5_656 5_656 . -12(4) no
Ni(1) Ni(1) P(2) C(13) . 5_656 5_656 . 103(4) no
Ni(1) Cl(1) Ni(1) Cl(1) . . 5_656 5_656 0.0000 no
Ni(1) Cl(1) Ni(1) Cl(2) . . 5_656 . -1(3) no
Ni(1) Cl(1) Ni(1) Cl(2) . . 5_656 5_656 179(7) no
Ni(1) Cl(1) Ni(1) P(1) . . 5_656 . 88(4) no
Ni(1) Cl(1) Ni(1) P(1) . . 5_656 5_656 -79(4) no
Ni(1) Cl(1) Ni(1) P(2) . . 5_656 . -71(4) no
Ni(1) Cl(1) Ni(1) P(2) . . 5_656 5_656 97(4) no
Ni(1) Cl(1) Ni(1) Cl(1) . 5_656 5_656 . 0.0000 no
Ni(1) Cl(1) Ni(1) Cl(2) . 5_656 5_656 . 1(7) no
Ni(1) Cl(1) Ni(1) Cl(2) . 5_656 5_656 5_656 -21.7(9) no
Ni(1) Cl(1) Ni(1) P(1) . 5_656 5_656 . -89(4) no
Ni(1) Cl(1) Ni(1) P(1) . 5_656 5_656 5_656 78(4) no
Ni(1) Cl(1) Ni(1) P(2) . 5_656 5_656 . 70(4) no
Ni(1) Cl(1) Ni(1) P(2) . 5_656 5_656 5_656 -98(4) no
Ni(1) Cl(2) Ni(1) Cl(1) . . 5_656 . 1(3) no
Ni(1) Cl(2) Ni(1) Cl(1) . . 5_656 5_656 -178(7) no
Ni(1) Cl(2) Ni(1) Cl(2) . . 5_656 5_656 0.0000 no
Ni(1) Cl(2) Ni(1) P(1) . . 5_656 . -90(4) no
Ni(1) Cl(2) Ni(1) P(1) . . 5_656 5_656 78(4) no
Ni(1) Cl(2) Ni(1) P(2) . . 5_656 . 70(4) no
Ni(1) Cl(2) Ni(1) P(2) . . 5_656 5_656 -99(4) no
Ni(1) Cl(2) Ni(1) Cl(1) . 5_656 5_656 . -1(7) no
Ni(1) Cl(2) Ni(1) Cl(1) . 5_656 5_656 5_656 21.7(9) no
Ni(1) Cl(2) Ni(1) Cl(2) . 5_656 5_656 . 0.0000 no
Ni(1) Cl(2) Ni(1) P(1) . 5_656 5_656 . 89(4) no
Ni(1) Cl(2) Ni(1) P(1) . 5_656 5_656 5_656 -78(4) no
Ni(1) Cl(2) Ni(1) P(2) . 5_656 5_656 . -70(4) no
Ni(1) Cl(2) Ni(1) P(2) . 5_656 5_656 5_656 98(4) no
Ni(1) P(1) Ni(1) Cl(1) . . 5_656 . -86(4) no
Ni(1) P(1) Ni(1) Cl(1) . . 5_656 5_656 81(4) no
Ni(1) P(1) Ni(1) Cl(2) . . 5_656 . 69(4) no
Ni(1) P(1) Ni(1) Cl(2) . . 5_656 5_656 -99(4) no
Ni(1) P(1) Ni(1) P(1) . . 5_656 5_656 0.0000 no
Ni(1) P(1) Ni(1) P(2) . . 5_656 . 3(2) no
Ni(1) P(1) Ni(1) P(2) . . 5_656 5_656 -173(4) no
Ni(1) P(1) P(2) C(1) . . 5_656 . 97(2) no
Ni(1) P(1) P(2) C(7) . . 5_656 . 174(2) no
Ni(1) P(1) P(2) C(13) . . 5_656 . -112(1) no
Ni(1) P(1) C(1) P(2) . . . 5_656 -102(2) no
Ni(1) P(1) C(1) C(2) . . . . -45.1(9) no
Ni(1) P(1) C(1) C(6) . . . . 134.3(8) no
Ni(1) P(1) C(7) P(2) . . . 5_656 -174(2) no
Ni(1) P(1) C(7) C(8) . . . . 2(1) no
Ni(1) P(1) C(7) C(12) . . . . 176.7(7) no
Ni(1) P(1) C(13) P(2) . . . 5_656 98(2) no
Ni(1) P(1) C(13) C(14) . . . . -67.4(7) no
Ni(1) P(1) C(13) C(18) . . . . 115.2(8) no
Ni(1) P(1) Ni(1) Cl(1) . 5_656 5_656 . 88(4) no
Ni(1) P(1) Ni(1) Cl(1) . 5_656 5_656 5_656 -80(4) no
Ni(1) P(1) Ni(1) Cl(2) . 5_656 5_656 . -69(4) no
Ni(1) P(1) Ni(1) Cl(2) . 5_656 5_656 5_656 100(4) no
Ni(1) P(1) Ni(1) P(1) . 5_656 5_656 . 0.0000 no
Ni(1) P(1) Ni(1) P(2) . 5_656 5_656 . -7(5) no
Ni(1) P(1) Ni(1) P(2) . 5_656 5_656 5_656 17.9(1) no
Ni(1) P(1) P(2) C(1) . 5_656 . 5_656 -96(1) no
Ni(1) P(1) P(2) C(7) . 5_656 . 5_656 -173(2) no
Ni(1) P(1) P(2) C(13) . 5_656 . 5_656 113.4(9) no
Ni(1) P(1) C(1) P(2) . 5_656 5_656 . 93(2) no
Ni(1) P(1) C(1) C(2) . 5_656 5_656 5_656 36.7(9) no
Ni(1) P(1) C(1) C(6) . 5_656 5_656 5_656 -142.8(8) no
Ni(1) P(1) C(7) P(2) . 5_656 5_656 . 171(2) no
Ni(1) P(1) C(7) C(8) . 5_656 5_656 5_656 -5(1) no
Ni(1) P(1) C(7) C(12) . 5_656 5_656 5_656 179.8(8) no
Ni(1) P(1) C(13) P(2) . 5_656 5_656 . -84(2) no
Ni(1) P(1) C(13) C(14) . 5_656 5_656 5_656 80.5(7) no
Ni(1) P(1) C(13) C(18) . 5_656 5_656 5_656 -102.1(8) no
Ni(1) P(2) Ni(1) Cl(1) . . 5_656 . 88(4) no
Ni(1) P(2) Ni(1) Cl(1) . . 5_656 5_656 -79(4) no
Ni(1) P(2) Ni(1) Cl(2) . . 5_656 . -69(4) no
Ni(1) P(2) Ni(1) Cl(2) . . 5_656 5_656 100(4) no
Ni(1) P(2) Ni(1) P(1) . . 5_656 . -3(2) no
Ni(1) P(2) Ni(1) P(1) . . 5_656 5_656 172(5) no
Ni(1) P(2) Ni(1) P(2) . . 5_656 5_656 0.0000 no
Ni(1) P(2) P(1) C(1) . . 5_656 5_656 96(1) no
Ni(1) P(2) P(1) C(7) . . 5_656 5_656 173(2) no
Ni(1) P(2) P(1) C(13) . . 5_656 5_656 -113.4(9) no
Ni(1) P(2) C(1) P(1) . . 5_656 5_656 -77(2) no
Ni(1) P(2) C(1) C(2) . . 5_656 5_656 49.7(9) no
Ni(1) P(2) C(1) C(6) . . 5_656 5_656 -138.1(8) no
Ni(1) P(2) C(7) P(1) . . 5_656 5_656 -8(2) no
Ni(1) P(2) C(7) C(8) . . 5_656 5_656 -3(1) no
Ni(1) P(2) C(7) C(12) . . 5_656 5_656 -179.1(7) no
Ni(1) P(2) C(13) P(1) . . 5_656 5_656 81(2) no
Ni(1) P(2) C(13) C(14) . . 5_656 5_656 64.7(8) no
Ni(1) P(2) C(13) C(18) . . 5_656 5_656 -114.8(7) no
Ni(1) P(2) Ni(1) Cl(1) . 5_656 5_656 . -87(4) no
Ni(1) P(2) Ni(1) Cl(1) . 5_656 5_656 5_656 80(4) no
Ni(1) P(2) Ni(1) Cl(2) . 5_656 5_656 . 69(4) no
Ni(1) P(2) Ni(1) Cl(2) . 5_656 5_656 5_656 -99(4) no
Ni(1) P(2) Ni(1) P(1) . 5_656 5_656 . 7(4) no
Ni(1) P(2) Ni(1) P(1) . 5_656 5_656 5_656 -18(10) no
Ni(1) P(2) Ni(1) P(2) . 5_656 5_656 . 0.0000 no
Ni(1) P(2) P(1) C(1) . 5_656 . . -97(2) no
Ni(1) P(2) P(1) C(7) . 5_656 . . -174(2) no
Ni(1) P(2) P(1) C(13) . 5_656 . . 112(1) no
Ni(1) P(2) C(1) P(1) . 5_656 . . 68(2) no
Ni(1) P(2) C(1) C(2) . 5_656 . . -59.3(9) no
Ni(1) P(2) C(1) C(6) . 5_656 . . 128.4(8) no
Ni(1) P(2) C(7) P(1) . 5_656 . . 5(2) no
Ni(1) P(2) C(7) C(8) . 5_656 . . 0.3(9) no
Ni(1) P(2) C(7) C(12) . 5_656 . . 176.6(7) no
Ni(1) P(2) C(13) P(1) . 5_656 . . -68(2) no
Ni(1) P(2) C(13) C(14) . 5_656 . . -51.2(8) no
Ni(1) P(2) C(13) C(18) . 5_656 . . 128.3(7) no
Cl(1) Ni(1) Hg(1) C(2) . . . . -115.7(8) no
Cl(1) Ni(1) Hg(1) C(8) . . . 5_656 64.3(8) no
Cl(1) Ni(1) Hg(1) C(2) . . 5_656 5_656 -64.5(8) no
Cl(1) Ni(1) Hg(1) C(8) . . 5_656 . 115.7(8) no
Cl(1) Ni(1) Ni(1) Cl(1) . . 5_656 5_656 -180.0000 no
Cl(1) Ni(1) Ni(1) Cl(2) . . 5_656 . 180(1) no
Cl(1) Ni(1) Ni(1) Cl(2) . . 5_656 5_656 0(1) no
Cl(1) Ni(1) Ni(1) P(1) . . 5_656 . -95.9(8) no
Cl(1) Ni(1) Ni(1) P(1) . . 5_656 5_656 84.1(8) no
Cl(1) Ni(1) Ni(1) P(2) . . 5_656 . 85(1) no
Cl(1) Ni(1) Ni(1) P(2) . . 5_656 5_656 -95(1) no
Cl(1) Ni(1) Cl(1) Ni(1) . . 5_656 5_656 0.0000 no
Cl(1) Ni(1) Cl(1) Cl(2) . . 5_656 . 179(7) no
Cl(1) Ni(1) P(1) P(2) . . . 5_656 72(2) no
Cl(1) Ni(1) P(1) C(1) . . . . 120.2(5) no
Cl(1) Ni(1) P(1) C(7) . . . . -112.8(6) no
Cl(1) Ni(1) P(1) C(13) . . . . 11.5(6) no
Cl(1) Ni(1) P(1) P(2) . . 5_656 . 106(2) no
Cl(1) Ni(1) P(1) C(1) . . 5_656 5_656 61.1(5) no
Cl(1) Ni(1) P(1) C(7) . . 5_656 5_656 -66.5(7) no
Cl(1) Ni(1) P(1) C(13) . . 5_656 5_656 161.4(5) no
Cl(1) Ni(1) P(2) P(1) . . . 5_656 -73(2) no
Cl(1) Ni(1) P(2) C(1) . . . 5_656 51.1(5) no
Cl(1) Ni(1) P(2) C(7) . . . 5_656 -67.7(5) no
Cl(1) Ni(1) P(2) C(13) . . . 5_656 177.5(6) no
Cl(1) Ni(1) P(2) P(1) . . 5_656 . -108(2) no
Cl(1) Ni(1) P(2) C(1) . . 5_656 . 131.7(6) no
Cl(1) Ni(1) P(2) C(7) . . 5_656 . -112.1(5) no
Cl(1) Ni(1) P(2) C(13) . . 5_656 . -4.7(7) no
Cl(1) Ni(1) Hg(1) C(2) . 5_656 . . -117.8(9) no
Cl(1) Ni(1) Hg(1) C(8) . 5_656 . 5_656 62.0(9) no
Cl(1) Ni(1) Hg(1) C(2) . 5_656 5_656 5_656 -62.4(8) no
Cl(1) Ni(1) Hg(1) C(8) . 5_656 5_656 . 117.6(8) no
Cl(1) Ni(1) Ni(1) Cl(1) . 5_656 . 5_656 180.0000 no
Cl(1) Ni(1) Ni(1) Cl(2) . 5_656 . . -180(1) no
Cl(1) Ni(1) Ni(1) Cl(2) . 5_656 . 5_656 0(1) no
Cl(1) Ni(1) Ni(1) P(1) . 5_656 . . 95.9(8) no
Cl(1) Ni(1) Ni(1) P(1) . 5_656 . 5_656 -84.1(8) no
Cl(1) Ni(1) Ni(1) P(2) . 5_656 . . -85(1) no
Cl(1) Ni(1) Ni(1) P(2) . 5_656 . 5_656 95(1) no
Cl(1) Ni(1) Cl(1) Ni(1) . 5_656 5_656 . 0.0000 no
Cl(1) Ni(1) Cl(1) Cl(2) . 5_656 5_656 . -1(7) no
Cl(1) Ni(1) P(1) P(2) . 5_656 . 5_656 87(2) no
Cl(1) Ni(1) P(1) C(1) . 5_656 . . 132.2(5) no
Cl(1) Ni(1) P(1) C(7) . 5_656 . . -100.3(7) no
Cl(1) Ni(1) P(1) C(13) . 5_656 . . 31.9(6) no
Cl(1) Ni(1) P(1) P(2) . 5_656 5_656 . 95(2) no
Cl(1) Ni(1) P(1) C(1) . 5_656 5_656 5_656 46.8(5) no
Cl(1) Ni(1) P(1) C(7) . 5_656 5_656 5_656 -80.2(6) no
Cl(1) Ni(1) P(1) C(13) . 5_656 5_656 5_656 155.6(5) no
Cl(1) Ni(1) P(2) P(1) . 5_656 . 5_656 -84(2) no
Cl(1) Ni(1) P(2) C(1) . 5_656 . 5_656 35.9(6) no
Cl(1) Ni(1) P(2) C(7) . 5_656 . 5_656 -80.3(5) no
Cl(1) Ni(1) P(2) C(13) . 5_656 . 5_656 172.3(6) no
Cl(1) Ni(1) P(2) P(1) . 5_656 5_656 . -94(2) no
Cl(1) Ni(1) P(2) C(1) . 5_656 5_656 . 142.0(5) no
Cl(1) Ni(1) P(2) C(7) . 5_656 5_656 . -99.2(5) no
Cl(1) Ni(1) P(2) C(13) . 5_656 5_656 . 15.6(6) no
Cl(1) Cl(2) Ni(1) Cl(2) . 5_656 . . -178(7) no
Cl(1) Cl(2) Ni(1) P(1) . 5_656 . . 104(6) no
Cl(1) Cl(2) Ni(1) P(1) . 5_656 . 5_656 -88(6) no
Cl(1) Cl(2) Ni(1) P(2) . 5_656 . . -80(6) no
Cl(1) Cl(2) Ni(1) P(2) . 5_656 . 5_656 111(6) no
Cl(1) Cl(2) Ni(1) Cl(2) . 5_656 5_656 . 1(7) no
Cl(1) Cl(2) Ni(1) P(1) . 5_656 5_656 . 91(5) no
Cl(1) Cl(2) Ni(1) P(1) . 5_656 5_656 5_656 -77(5) no
Cl(1) Cl(2) Ni(1) P(2) . 5_656 5_656 . -69(5) no
Cl(1) Cl(2) Ni(1) P(2) . 5_656 5_656 5_656 100(5) no
Cl(2) Ni(1) Hg(1) C(2) . . . . 64.5(8) no
Cl(2) Ni(1) Hg(1) C(8) . . . 5_656 -115.5(7) no
Cl(2) Ni(1) Hg(1) C(2) . . 5_656 5_656 115.3(7) no
Cl(2) Ni(1) Hg(1) C(8) . . 5_656 . -64.5(7) no
Cl(2) Ni(1) Ni(1) Cl(2) . . 5_656 5_656 180.0000 no
Cl(2) Ni(1) Ni(1) P(1) . . 5_656 . 84(1) no
Cl(2) Ni(1) Ni(1) P(1) . . 5_656 5_656 -96(1) no
Cl(2) Ni(1) Ni(1) P(2) . . 5_656 . -94(2) no
Cl(2) Ni(1) Ni(1) P(2) . . 5_656 5_656 86(2) no
Cl(2) Ni(1) Cl(2) Ni(1) . . 5_656 5_656 0.0000 no
Cl(2) Ni(1) P(1) P(2) . . . 5_656 -107(2) no
Cl(2) Ni(1) P(1) C(1) . . . . -59.0(5) no
Cl(2) Ni(1) P(1) C(7) . . . . 68.1(6) no
Cl(2) Ni(1) P(1) C(13) . . . . -167.7(5) no
Cl(2) Ni(1) P(1) P(2) . . 5_656 . -74(2) no
Cl(2) Ni(1) P(1) C(1) . . 5_656 5_656 -119.7(5) no
Cl(2) Ni(1) P(1) C(7) . . 5_656 5_656 112.7(6) no
Cl(2) Ni(1) P(1) C(13) . . 5_656 5_656 -19.4(6) no
Cl(2) Ni(1) P(2) P(1) . . . 5_656 106(2) no
Cl(2) Ni(1) P(2) C(1) . . . 5_656 -129.7(5) no
Cl(2) Ni(1) P(2) C(7) . . . 5_656 111.5(5) no
Cl(2) Ni(1) P(2) C(13) . . . 5_656 -3.3(6) no
Cl(2) Ni(1) P(2) P(1) . . 5_656 . 73(2) no
Cl(2) Ni(1) P(2) C(1) . . 5_656 . -47.5(6) no
Cl(2) Ni(1) P(2) C(7) . . 5_656 . 68.7(5) no
Cl(2) Ni(1) P(2) C(13) . . 5_656 . 176.1(6) no
Cl(2) Ni(1) Hg(1) C(2) . 5_656 . . 66.8(8) no
Cl(2) Ni(1) Hg(1) C(8) . 5_656 . 5_656 -113.4(8) no
Cl(2) Ni(1) Hg(1) C(2) . 5_656 5_656 5_656 113.7(7) no
Cl(2) Ni(1) Hg(1) C(8) . 5_656 5_656 . -66.2(7) no
Cl(2) Ni(1) Ni(1) Cl(2) . 5_656 . 5_656 180.0000 no
Cl(2) Ni(1) Ni(1) P(1) . 5_656 . . -84(1) no
Cl(2) Ni(1) Ni(1) P(1) . 5_656 . 5_656 96(1) no
Cl(2) Ni(1) Ni(1) P(2) . 5_656 . . 94(2) no
Cl(2) Ni(1) Ni(1) P(2) . 5_656 . 5_656 -86(2) no
Cl(2) Ni(1) Cl(2) Ni(1) . 5_656 5_656 . 0.0000 no
Cl(2) Ni(1) P(1) P(2) . 5_656 . 5_656 -118(2) no
Cl(2) Ni(1) P(1) C(1) . 5_656 . . -72.4(5) no
Cl(2) Ni(1) P(1) C(7) . 5_656 . . 55.2(8) no
Cl(2) Ni(1) P(1) C(13) . 5_656 . . -172.7(5) no
Cl(2) Ni(1) P(1) P(2) . 5_656 5_656 . -61(2) no
Cl(2) Ni(1) P(1) C(1) . 5_656 5_656 5_656 -109.2(6) no
Cl(2) Ni(1) P(1) C(7) . 5_656 5_656 5_656 123.7(6) no
Cl(2) Ni(1) P(1) C(13) . 5_656 5_656 5_656 -0.5(7) no
Cl(2) Ni(1) P(2) P(1) . 5_656 . 5_656 119(2) no
Cl(2) Ni(1) P(2) C(1) . 5_656 . 5_656 -121.2(6) no
Cl(2) Ni(1) P(2) C(7) . 5_656 . 5_656 122.6(5) no
Cl(2) Ni(1) P(2) C(13) . 5_656 . 5_656 15.2(7) no
Cl(2) Ni(1) P(2) P(1) . 5_656 5_656 . 62(2) no
Cl(2) Ni(1) P(2) C(1) . 5_656 5_656 . -62.2(6) no
Cl(2) Ni(1) P(2) C(7) . 5_656 5_656 . 56.6(6) no
Cl(2) Ni(1) P(2) C(13) . 5_656 5_656 . 171.4(6) no
Cl(2) Cl(1) Ni(1) P(1) . 5_656 . . -102(5) no
Cl(2) Cl(1) Ni(1) P(1) . 5_656 . 5_656 91(5) no
Cl(2) Cl(1) Ni(1) P(2) . 5_656 . . 81(5) no
Cl(2) Cl(1) Ni(1) P(2) . 5_656 . 5_656 -111(5) no
Cl(2) Cl(1) Ni(1) P(1) . 5_656 5_656 . -91(6) no
Cl(2) Cl(1) Ni(1) P(1) . 5_656 5_656 5_656 77(6) no
Cl(2) Cl(1) Ni(1) P(2) . 5_656 5_656 . 69(6) no
Cl(2) Cl(1) Ni(1) P(2) . 5_656 5_656 5_656 -100(6) no
P(1) Ni(1) Hg(1) C(2) . . . . -21.6(5) no
P(1) Ni(1) Hg(1) C(8) . . . 5_656 158.4(5) no
P(1) Ni(1) Hg(1) C(2) . . 5_656 5_656 -158.5(5) no
P(1) Ni(1) Hg(1) C(8) . . 5_656 . 21.8(6) no
P(1) Ni(1) Ni(1) P(1) . . 5_656 5_656 -180.0000 no
P(1) Ni(1) Ni(1) P(2) . . 5_656 . -178.9(7) no
P(1) Ni(1) Ni(1) P(2) . . 5_656 5_656 1.1(7) no
P(1) Ni(1) P(1) Ni(1) . . 5_656 5_656 0.0000 no
P(1) Ni(1) P(1) P(2) . . 5_656 . -173(4) no
P(1) Ni(1) P(1) C(1) . . 5_656 5_656 142(4) no
P(1) Ni(1) P(1) C(7) . . 5_656 5_656 14(4) no
P(1) Ni(1) P(1) C(13) . . 5_656 5_656 -118(4) no
P(1) Ni(1) P(2) C(1) . . . 5_656 148.8(1) no
P(1) Ni(1) P(2) C(7) . . . 5_656 29.9(1) no
P(1) Ni(1) P(2) C(13) . . . 5_656 -84.8(1) no
P(1) Ni(1) P(2) C(1) . . 5_656 . -120(2) no
P(1) Ni(1) P(2) C(7) . . 5_656 . -4(2) no
P(1) Ni(1) P(2) C(13) . . 5_656 . 104(2) no
P(1) Ni(1) Hg(1) C(2) . 5_656 . . -19.9(6) no
P(1) Ni(1) Hg(1) C(8) . 5_656 . 5_656 159.9(6) no
P(1) Ni(1) Hg(1) C(2) . 5_656 5_656 5_656 -159.8(5) no
P(1) Ni(1) Hg(1) C(8) . 5_656 5_656 . 20.2(5) no
P(1) Ni(1) Ni(1) P(1) . 5_656 . 5_656 180.0000 no
P(1) Ni(1) Ni(1) P(2) . 5_656 . . 178.9(7) no
P(1) Ni(1) Ni(1) P(2) . 5_656 . 5_656 -1.1(7) no
P(1) Ni(1) P(1) Ni(1) . 5_656 5_656 . 0.0000 no
P(1) Ni(1) P(1) P(2) . 5_656 5_656 . 7(5) no
P(1) Ni(1) P(1) C(1) . 5_656 5_656 5_656 -41(4) no
P(1) Ni(1) P(1) C(7) . 5_656 5_656 5_656 -168(4) no
P(1) Ni(1) P(1) C(13) . 5_656 5_656 5_656 68(4) no
P(1) Ni(1) P(2) C(1) . 5_656 . 5_656 -55(3) no
P(1) Ni(1) P(2) C(7) . 5_656 . 5_656 -172(2) no
P(1) Ni(1) P(2) C(13) . 5_656 . 5_656 81(3) no
P(1) Ni(1) P(2) C(1) . 5_656 5_656 . -124(2) no
P(1) Ni(1) P(2) C(7) . 5_656 5_656 . -5(1) no
P(1) Ni(1) P(2) C(13) . 5_656 5_656 . 110(2) no
P(1) P(2) Ni(1) P(2) . 5_656 . . 172(5) no
P(1) P(2) Ni(1) P(2) . 5_656 5_656 . -7(4) no
P(1) P(2) C(1) C(2) . 5_656 . . -127(2) no
P(1) P(2) C(1) C(6) . 5_656 . . 61(2) no
P(1) P(2) C(7) C(8) . 5_656 . . -5(2) no
P(1) P(2) C(7) C(12) . 5_656 . . 172(2) no
P(1) P(2) C(13) C(14) . 5_656 . . 16(2) no
P(1) P(2) C(13) C(18) . 5_656 . . -164(2) no
P(1) C(1) P(2) C(7) . . 5_656 . -42(2) no
P(1) C(1) P(2) C(13) . . 5_656 . -152(2) no
P(1) C(1) C(2) C(3) . . . . 179.6(8) no
P(1) C(1) C(6) C(5) . . . . 179.7(7) no
P(1) C(7) P(2) C(1) . . 5_656 . 124(2) no
P(1) C(7) P(2) C(13) . . 5_656 . -119(2) no
P(1) C(7) C(8) C(9) . . . . 176.9(7) no
P(1) C(7) C(12) C(11) . . . . -177.4(7) no
P(1) C(13) P(2) C(1) . . 5_656 . 155(2) no
P(1) C(13) P(2) C(7) . . 5_656 . 39(2) no
P(1) C(13) C(14) C(15) . . . . -178.4(7) no
P(1) C(13) C(18) C(17) . . . . 179.7(7) no
P(2) Ni(1) Hg(1) C(2) . . . . 157.7(5) no
P(2) Ni(1) Hg(1) C(8) . . . 5_656 -22.4(5) no
P(2) Ni(1) Hg(1) C(2) . . 5_656 5_656 22.2(5) no
P(2) Ni(1) Hg(1) C(8) . . 5_656 . -157.6(5) no
P(2) Ni(1) Ni(1) P(2) . . 5_656 5_656 180.0000 no
P(2) Ni(1) P(1) C(1) . . . . 22.8(1) no
P(2) Ni(1) P(1) C(7) . . . . 149.8(1) no
P(2) Ni(1) P(1) C(13) . . . . -86.0(1) no
P(2) Ni(1) P(1) C(1) . . 5_656 5_656 -45(1) no
P(2) Ni(1) P(1) C(7) . . 5_656 5_656 -173(2) no
P(2) Ni(1) P(1) C(13) . . 5_656 5_656 55(1) no
P(2) Ni(1) P(2) Ni(1) . . 5_656 5_656 0.0000 no
P(2) Ni(1) P(2) C(1) . . 5_656 . 52(4) no
P(2) Ni(1) P(2) C(7) . . 5_656 . 168(4) no
P(2) Ni(1) P(2) C(13) . . 5_656 . -84(4) no
P(2) Ni(1) Hg(1) C(2) . 5_656 . . 156.3(5) no
P(2) Ni(1) Hg(1) C(8) . 5_656 . 5_656 -23.9(6) no
P(2) Ni(1) Hg(1) C(2) . 5_656 5_656 5_656 23.5(5) no
P(2) Ni(1) Hg(1) C(8) . 5_656 5_656 . -156.4(4) no
P(2) Ni(1) Ni(1) P(2) . 5_656 . 5_656 180.0000 no
P(2) Ni(1) P(1) C(1) . 5_656 . . -139(2) no
P(2) Ni(1) P(1) C(7) . 5_656 . . -11(3) no
P(2) Ni(1) P(1) C(13) . 5_656 . . 121(2) no
P(2) Ni(1) P(1) C(1) . 5_656 5_656 5_656 -48(2) no
P(2) Ni(1) P(1) C(7) . 5_656 5_656 5_656 -175(2) no
P(2) Ni(1) P(1) C(13) . 5_656 5_656 5_656 61(2) no
P(2) Ni(1) P(2) Ni(1) . 5_656 5_656 . 0.0000 no
P(2) Ni(1) P(2) C(1) . 5_656 5_656 . -131(4) no
P(2) Ni(1) P(2) C(7) . 5_656 5_656 . -12(4) no
P(2) Ni(1) P(2) C(13) . 5_656 5_656 . 103(4) no
P(2) P(1) C(1) C(2) . 5_656 5_656 5_656 -56(2) no
P(2) P(1) C(1) C(6) . 5_656 5_656 5_656 124(2) no
P(2) P(1) C(7) C(8) . 5_656 5_656 5_656 -176(2) no
P(2) P(1) C(7) C(12) . 5_656 5_656 5_656 9(2) no
P(2) P(1) C(13) C(14) . 5_656 5_656 5_656 165(2) no
P(2) P(1) C(13) C(18) . 5_656 5_656 5_656 -18(2) no
P(2) C(1) P(1) C(7) . 5_656 5_656 5_656 -129(2) no
P(2) C(1) P(1) C(13) . 5_656 5_656 5_656 -23(2) no
P(2) C(1) C(2) C(3) . 5_656 5_656 5_656 172.5(8) no
P(2) C(1) C(6) C(5) . 5_656 5_656 5_656 -170.8(7) no
P(2) C(7) P(1) C(1) . 5_656 5_656 5_656 47(2) no
P(2) C(7) P(1) C(13) . 5_656 5_656 5_656 -53(2) no
P(2) C(7) C(8) C(9) . 5_656 5_656 5_656 -177.7(7) no
P(2) C(7) C(12) C(11) . 5_656 5_656 5_656 178.9(6) no
P(2) C(13) P(1) C(1) . 5_656 5_656 5_656 20(2) no
P(2) C(13) P(1) C(7) . 5_656 5_656 5_656 132(2) no
P(2) C(13) C(14) C(15) . 5_656 5_656 5_656 -178.6(7) no
P(2) C(13) C(18) C(17) . 5_656 5_656 5_656 176.9(7) no
C(1) P(1) P(2) C(7) . . 5_656 . 77(2) no
C(1) P(1) P(2) C(13) . . 5_656 . 151(2) no
C(1) P(1) C(7) C(8) . . . . 128.9(7) no
C(1) P(1) C(7) C(12) . . . . -56.0(8) no
C(1) P(1) C(13) C(14) . . . . 175.1(6) no
C(1) P(1) C(13) C(18) . . . . -2.3(8) no
C(1) P(2) P(1) C(7) . 5_656 . . -77(2) no
C(1) P(2) P(1) C(13) . 5_656 . . -151(2) no
C(1) P(2) C(7) C(8) . 5_656 . . 119.3(8) no
C(1) P(2) C(7) C(12) . 5_656 . . -64.5(7) no
C(1) P(2) C(13) C(14) . 5_656 . . 171.7(6) no
C(1) P(2) C(13) C(18) . 5_656 . . -8.8(8) no
C(1) C(2) Hg(1) C(8) . . . 5_656 -177(3) no
C(1) C(2) C(3) C(4) . . . . 1(2) no
C(1) C(6) C(5) C(4) . . . . 1(1) no
C(2) Hg(1) C(8) C(7) . . 5_656 5_656 -153(3) no
C(2) Hg(1) C(8) C(9) . . 5_656 5_656 3(4) no
C(2) C(1) P(1) C(7) . . . . -174.9(7) no
C(2) C(1) P(1) C(13) . . . . 79.7(8) no
C(2) C(1) P(2) C(7) . . 5_656 . -169.1(7) no
C(2) C(1) P(2) C(13) . . 5_656 . 81.0(8) no
C(2) C(1) C(6) C(5) . . . . -1(1) no
C(2) C(3) C(4) C(5) . . . . -1(2) no
C(3) C(2) Hg(1) C(8) . . . 5_656 27(4) no
C(3) C(2) C(1) C(6) . . . . 0(2) no
C(3) C(4) C(5) C(6) . . . . 0(2) no
C(6) C(1) P(1) C(7) . . . . 4.5(9) no
C(6) C(1) P(1) C(13) . . . . -100.9(7) no
C(6) C(1) P(2) C(7) . . 5_656 . 19(1) no
C(6) C(1) P(2) C(13) . . 5_656 . -91.3(9) no
C(7) P(1) P(2) C(13) . . 5_656 . 74(2) no
C(7) P(1) C(13) C(14) . . . . 62.7(7) no
C(7) P(1) C(13) C(18) . . . . -114.6(8) no
C(7) P(2) P(1) C(13) . 5_656 . . -74(2) no
C(7) P(2) C(13) C(14) . 5_656 . . 55.7(7) no
C(7) P(2) C(13) C(18) . 5_656 . . -124.8(7) no
C(7) C(8) C(9) C(10) . . . . 0(2) no
C(7) C(12) C(11) C(10) . . . . 2(1) no
C(8) C(7) P(1) C(13) . . . . -131.2(7) no
C(8) C(7) P(2) C(13) . . 5_656 . -123.2(8) no
C(8) C(7) C(12) C(11) . . . . -2(1) no
C(8) C(9) C(10) C(11) . . . . 0(2) no
C(9) C(8) C(7) C(12) . . . . 2(1) no
C(9) C(10) C(11) C(12) . . . . 0(1) no
C(12) C(7) P(1) C(13) . . . . 43.9(8) no
C(12) C(7) P(2) C(13) . . 5_656 . 53.0(7) no
C(13) C(14) C(15) C(16) . . . . 0(2) no
C(13) C(18) C(17) C(16) . . . . -4(1) no
C(14) C(13) C(18) C(17) . . . . 3(1) no
C(14) C(15) C(16) C(17) . . . . -1(2) no
C(15) C(14) C(13) C(18) . . . . -1(1) no
C(15) C(16) C(17) C(18) . . . . 3(2) no
